data_4106230
loop_
_publ_author_name
'Wade, Casey R.'
'Lin, Tzu-Pin'
'Nelson, Ryan C.'
'Mader, Elizabeth A.'
'Miller, Jeffrey T.'
'Gabba\"i, Fran\,cois P'

_publ_section_title
;
 Synthesis, Structure, and Properties of a T-Shaped 14-Electron
 Stiboranyl-Gold Complex
;
_journal_coden_ASTM JACSAT
_journal_issue 23
_journal_name_full 'Journal of the American Chemical Society'
_journal_page_first 8948
_journal_page_last 8955
_journal_paper_doi 10.1021/ja201092g
_journal_volume 133
_journal_year 2011
_chemical_formula_sum 'C48 H58 Au F N Sb'
_chemical_formula_weight 986.67
_space_group_IT_number 2
_symmetry_cell_setting triclinic
_symmetry_space_group_name_Hall '-P 1'
_symmetry_space_group_name_H-M 'P -1'
_atom_sites_solution_hydrogens geom
_atom_sites_solution_primary direct
_atom_sites_solution_secondary difmap
_audit_creation_method SHELXL-97
_cell_angle_alpha 85.612(2)
_cell_angle_beta 83.940(2)
_cell_angle_gamma 83.805(2)
_cell_formula_units_Z 4
_cell_length_a 12.6431(16)
_cell_length_b 15.846(2)
_cell_length_c 23.458(3)
_cell_measurement_reflns_used 4229
_cell_measurement_temperature 110(2)
_cell_measurement_theta_max 20.99
_cell_measurement_theta_min 2.18
_cell_volume 4636.0(10)
_computing_cell_refinement 'SAINT+ ver. (Bruker, 2001)'
_computing_data_collection APEX2
_computing_data_reduction 'SAINT+ ver. (Bruker, 2001)'
_computing_structure_refinement 'SHELXL-97 (Sheldrick, 2008)'
_computing_structure_solution 'SHELXS-97 (Sheldrick, 2008)'
_diffrn_ambient_temperature 110(2)
_diffrn_measured_fraction_theta_full 0.997
_diffrn_measured_fraction_theta_max 0.997
_diffrn_measurement_device_type 'Bruker SMART APEX II CCD area detector'
_diffrn_measurement_method 'phi and omega scans'
_diffrn_radiation_monochromator graphite
_diffrn_radiation_source 'fine-focus sealed tube'
_diffrn_radiation_type MoK\a
_diffrn_radiation_wavelength 0.71073
_diffrn_reflns_av_R_equivalents 0.0842
_diffrn_reflns_av_sigmaI/netI 0.1239
_diffrn_reflns_limit_h_max 15
_diffrn_reflns_limit_h_min -15
_diffrn_reflns_limit_k_max 18
_diffrn_reflns_limit_k_min -18
_diffrn_reflns_limit_l_max 27
_diffrn_reflns_limit_l_min -27
_diffrn_reflns_number 44374
_diffrn_reflns_theta_full 25.00
_diffrn_reflns_theta_max 25.00
_diffrn_reflns_theta_min 1.63
_exptl_absorpt_coefficient_mu 3.777
_exptl_absorpt_correction_T_max 0.7457
_exptl_absorpt_correction_T_min 0.5171
_exptl_absorpt_correction_type multi-scan
_exptl_absorpt_process_details SADABS
_exptl_crystal_colour colorless
_exptl_crystal_density_diffrn 1.414
_exptl_crystal_description needle
_exptl_crystal_F_000 1968
_exptl_crystal_size_max 0.40
_exptl_crystal_size_mid 0.10
_exptl_crystal_size_min 0.04
_platon_squeeze_details
;
;
_refine_diff_density_max 1.595
_refine_diff_density_min -1.757
_refine_diff_density_rms 0.157
_refine_ls_extinction_method none
_refine_ls_goodness_of_fit_ref 1.036
_refine_ls_hydrogen_treatment constr
_refine_ls_matrix_type full
_refine_ls_number_parameters 925
_refine_ls_number_reflns 16255
_refine_ls_number_restraints 0
_refine_ls_restrained_S_all 1.036
_refine_ls_R_factor_all 0.1082
_refine_ls_R_factor_gt 0.0556
_refine_ls_shift/su_max 0.002
_refine_ls_shift/su_mean 0.000
_refine_ls_structure_factor_coef Fsqd
_refine_ls_weighting_details 'calc w=1/[\s^2^(Fo^2^)+(0.0250P)^2^+1.7000P] where P=(Fo^2^+2Fc^2^)/3'
_refine_ls_weighting_scheme calc
_refine_ls_wR_factor_gt 0.1064
_refine_ls_wR_factor_ref 0.1179
_reflns_number_gt 8715
_reflns_number_total 16255
_reflns_threshold_expression >2sigma(I)
_cod_data_source_file ja201092g_si_003.cif
_cod_data_source_block platon
_cod_depositor_comments
;
 Updated bibliographic information.

 Antanas Vaitkus,
 2019-10-11
;
_cod_database_code 4106230

loop_
_symmetry_equiv_pos_as_xyz
'x, y, z'
'-x, -y, -z'

loop_
_atom_site_label
_atom_site_type_symbol
_atom_site_fract_x
_atom_site_fract_y
_atom_site_fract_z
_atom_site_U_iso_or_equiv
_atom_site_adp_type
_atom_site_occupancy
_atom_site_symmetry_multiplicity
_atom_site_calc_flag
_atom_site_refinement_flags
Au1 Au -0.77365(3) 1.89276(2) 0.201125(18) 0.04214(13) Uani 1 1 d .
Au2 Au -0.63716(3) 1.66856(2) 0.702557(19) 0.04561(14) Uani 1 1 d .
Sb1 Sb -0.82328(5) 1.76429(4) 0.13793(3) 0.0450(2) Uani 1 1 d .
Sb2 Sb -0.79682(5) 1.66807(4) 0.63016(3) 0.0466(2) Uani 1 1 d .
F1 F -0.6629(4) 1.7210(3) 0.1457(2) 0.0462(15) Uani 1 1 d .
F2 F -0.8286(4) 1.7953(3) 0.6446(2) 0.0486(15) Uani 1 1 d .
N1 N -0.5210(6) 1.6022(5) 0.2687(4) 0.044(2) Uani 1 1 d .
N2 N -1.0623(6) 1.0802(5) 0.2246(3) 0.045(2) Uani 1 1 d .
C1 C -0.8259(7) 1.8279(5) 0.2756(4) 0.030(2) Uani 1 1 d .
C2 C -0.8287(8) 1.8593(6) 0.3282(4) 0.046(3) Uani 1 1 d .
H2A H -0.8065 1.9131 0.3293 0.055 Uiso 1 1 calc R
C3 C -0.8621(8) 1.8177(7) 0.3806(5) 0.054(3) Uani 1 1 d .
H3A H -0.8621 1.8428 0.4152 0.065 Uiso 1 1 calc R
C4 C -0.8946(8) 1.7391(7) 0.3791(5) 0.052(3) Uani 1 1 d .
H4A H -0.9179 1.7096 0.4131 0.063 Uiso 1 1 calc R
C5 C -0.9303(9) 1.6188(7) 0.3274(5) 0.067(4) Uani 1 1 d .
H5A H -0.9575 1.5925 0.3618 0.080 Uiso 1 1 calc R
C6 C -0.9243(8) 1.5787(6) 0.2756(6) 0.063(4) Uani 1 1 d .
H6A H -0.9428 1.5235 0.2755 0.076 Uiso 1 1 calc R
C7 C -0.8898(8) 1.6231(7) 0.2238(5) 0.056(3) Uani 1 1 d .
H7A H -0.8882 1.5966 0.1897 0.068 Uiso 1 1 calc R
C8 C -0.8582(7) 1.7042(6) 0.2213(5) 0.051(3) Uani 1 1 d .
C9 C -0.8597(7) 1.7451(7) 0.2741(5) 0.043(3) Uani 1 1 d .
C10 C -0.8932(8) 1.7013(7) 0.3256(5) 0.054(3) Uani 1 1 d .
C11 C -0.7189(7) 1.9577(7) 0.1264(4) 0.045(3) Uani 1 1 d .
C12 C -0.6778(8) 2.0332(8) 0.1272(5) 0.059(3) Uani 1 1 d .
H12A H -0.6775 2.0565 0.1623 0.070 Uiso 1 1 calc R
C13 C -0.6350(9) 2.0785(8) 0.0766(6) 0.071(4) Uani 1 1 d .
H13A H -0.6076 2.1301 0.0791 0.085 Uiso 1 1 calc R
C14 C -0.6347(8) 2.0459(8) 0.0254(6) 0.066(4) Uani 1 1 d .
H14A H -0.6066 2.0750 -0.0077 0.079 Uiso 1 1 calc R
C15 C -0.6727(9) 1.9318(10) -0.0337(5) 0.079(4) Uani 1 1 d .
H15A H -0.6414 1.9597 -0.0665 0.094 Uiso 1 1 calc R
C16 C -0.7138(11) 1.8592(9) -0.0374(6) 0.076(4) Uani 1 1 d .
H16A H -0.7142 1.8378 -0.0733 0.092 Uiso 1 1 calc R
C17 C -0.7581(9) 1.8125(8) 0.0136(5) 0.067(4) Uani 1 1 d .
H17A H -0.7865 1.7616 0.0100 0.080 Uiso 1 1 calc R
C18 C -0.7587(7) 1.8420(7) 0.0666(5) 0.050(3) Uani 1 1 d .
C19 C -0.7173(8) 1.9223(7) 0.0723(5) 0.046(3) Uani 1 1 d .
C20 C -0.6767(8) 1.9677(8) 0.0214(5) 0.057(3) Uani 1 1 d .
C21 C -0.8350(8) 1.6552(6) 0.0903(4) 0.050(3) Uani 1 1 d .
C22 C -0.7477(9) 1.5937(6) 0.0841(4) 0.057(3) Uani 1 1 d .
H22A H -0.6846 1.6020 0.0990 0.069 Uiso 1 1 calc R
C23 C -0.7531(10) 1.5197(7) 0.0560(5) 0.077(4) Uani 1 1 d .
H23A H -0.6949 1.4785 0.0527 0.092 Uiso 1 1 calc R
C24 C -0.8474(9) 1.5091(7) 0.0331(6) 0.082(4) Uani 1 1 d .
H24A H -0.8538 1.4598 0.0151 0.098 Uiso 1 1 calc R
C25 C -0.9327(10) 1.5734(9) 0.0373(6) 0.103(6) Uani 1 1 d .
H25A H -0.9946 1.5679 0.0203 0.124 Uiso 1 1 calc R
C26 C -0.9257(9) 1.6449(8) 0.0666(6) 0.091(5) Uani 1 1 d .
H26A H -0.9837 1.6862 0.0701 0.110 Uiso 1 1 calc R
C27 C -0.9881(8) 1.8197(7) 0.1344(5) 0.049(3) Uani 1 1 d .
C28 C -1.0700(9) 1.7929(7) 0.1722(5) 0.058(3) Uani 1 1 d .
H28A H -1.0549 1.7522 0.2017 0.070 Uiso 1 1 calc R
C29 C -1.1794(9) 1.8267(8) 0.1667(6) 0.074(4) Uani 1 1 d .
H29A H -1.2336 1.8101 0.1938 0.089 Uiso 1 1 calc R
C30 C -1.2036(10) 1.8834(8) 0.1217(6) 0.065(4) Uani 1 1 d .
H30A H -1.2744 1.9020 0.1165 0.078 Uiso 1 1 calc R
C31 C -1.1205(9) 1.9132(7) 0.0834(5) 0.063(3) Uani 1 1 d .
H31A H -1.1357 1.9543 0.0542 0.076 Uiso 1 1 calc R
C32 C -1.0150(7) 1.8806(7) 0.0896(5) 0.050(3) Uani 1 1 d .
H32A H -0.9607 1.8996 0.0635 0.060 Uiso 1 1 calc R
C33 C -0.5345(8) 1.7020(6) 0.6333(5) 0.046(3) Uani 1 1 d .
C34 C -0.4272(9) 1.7130(7) 0.6399(5) 0.066(4) Uani 1 1 d .
H34A H -0.4041 1.7026 0.6764 0.080 Uiso 1 1 calc R
C35 C -0.3546(9) 1.7382(7) 0.5956(5) 0.066(4) Uani 1 1 d .
H35A H -0.2843 1.7436 0.6018 0.079 Uiso 1 1 calc R
C36 C -0.3896(8) 1.7553(7) 0.5410(5) 0.058(3) Uani 1 1 d .
H36A H -0.3418 1.7724 0.5106 0.069 Uiso 1 1 calc R
C37 C -0.5292(9) 1.7657(7) 0.4765(6) 0.067(4) Uani 1 1 d .
H37A H -0.4817 1.7849 0.4465 0.081 Uiso 1 1 calc R
C38 C -0.6309(9) 1.7559(6) 0.4667(5) 0.056(3) Uani 1 1 d .
H38A H -0.6519 1.7686 0.4299 0.067 Uiso 1 1 calc R
C39 C -0.7050(8) 1.7271(7) 0.5107(6) 0.059(3) Uani 1 1 d .
H39A H -0.7737 1.7190 0.5028 0.071 Uiso 1 1 calc R
C40 C -0.6759(8) 1.7113(6) 0.5642(5) 0.046(3) Uani 1 1 d .
C41 C -0.5683(8) 1.7181(6) 0.5774(4) 0.039(3) Uani 1 1 d .
C42 C -0.4952(9) 1.7472(6) 0.5312(5) 0.048(3) Uani 1 1 d .
C43 C -0.7395(8) 1.6409(6) 0.7726(5) 0.045(3) Uani 1 1 d .
C44 C -0.7126(9) 1.6321(6) 0.8265(5) 0.057(3) Uani 1 1 d .
H44A H -0.6410 1.6351 0.8312 0.068 Uiso 1 1 calc R
C45 C -0.7817(10) 1.6187(6) 0.8770(5) 0.067(4) Uani 1 1 d .
H45A H -0.7566 1.6125 0.9131 0.080 Uiso 1 1 calc R
C46 C -0.8881(10) 1.6153(6) 0.8702(6) 0.065(4) Uani 1 1 d .
H46A H -0.9355 1.6056 0.9026 0.079 Uiso 1 1 calc R
C47 C -1.0377(8) 1.6253(6) 0.8098(5) 0.058(2) Uani 1 1 d .
H47A H -1.0855 1.6169 0.8422 0.070 Uiso 1 1 calc R
C48 C -1.0739(8) 1.6363(6) 0.7584(5) 0.058(2) Uani 1 1 d .
H48A H -1.1466 1.6362 0.7553 0.070 Uiso 1 1 calc R
C49 C -1.0030(8) 1.6482(6) 0.7085(5) 0.058(2) Uani 1 1 d .
H49A H -1.0297 1.6547 0.6728 0.070 Uiso 1 1 calc R
C50 C -0.8972(8) 1.6503(6) 0.7113(5) 0.049(3) Uani 1 1 d .
C51 C -0.8560(8) 1.6397(6) 0.7666(5) 0.053(3) Uani 1 1 d .
C52 C -0.9270(8) 1.6260(6) 0.8163(6) 0.054(3) Uani 1 1 d .
C53 C -0.9258(7) 1.6784(7) 0.5770(4) 0.048(3) Uani 1 1 d .
C54 C -0.9860(8) 1.7573(6) 0.5662(4) 0.049(3) Uani 1 1 d .
H54A H -0.9694 1.8057 0.5822 0.059 Uiso 1 1 calc R
C55 C -1.0687(8) 1.7630(7) 0.5323(5) 0.052(3) Uani 1 1 d .
H55A H -1.1088 1.8152 0.5270 0.062 Uiso 1 1 calc R
C56 C -1.0944(8) 1.6962(7) 0.5063(5) 0.060(3) Uani 1 1 d .
H56A H -1.1496 1.7023 0.4826 0.072 Uiso 1 1 calc R
C57 C -1.0364(9) 1.6183(8) 0.5160(5) 0.069(4) Uani 1 1 d .
H57A H -1.0548 1.5707 0.4999 0.083 Uiso 1 1 calc R
C58 C -0.9510(9) 1.6100(7) 0.5495(5) 0.072(4) Uani 1 1 d .
H58A H -0.9102 1.5578 0.5535 0.086 Uiso 1 1 calc R
C59 C -0.7520(8) 1.5320(6) 0.6200(5) 0.048(3) Uani 1 1 d .
C60 C -0.6699(7) 1.5056(6) 0.5795(5) 0.053(3) Uani 1 1 d .
H60A H -0.6290 1.5449 0.5586 0.063 Uiso 1 1 calc R
C61 C -0.6493(9) 1.4188(7) 0.5705(5) 0.060(3) Uani 1 1 d .
H61A H -0.5948 1.4011 0.5429 0.072 Uiso 1 1 calc R
C62 C -0.7056(8) 1.3607(7) 0.6004(5) 0.062(4) Uani 1 1 d .
H62A H -0.6909 1.3038 0.5924 0.075 Uiso 1 1 calc R
C63 C -0.7855(7) 1.3837(6) 0.6431(5) 0.059(3) Uani 1 1 d .
H63A H -0.8234 1.3431 0.6647 0.071 Uiso 1 1 calc R
C64 C -0.8075(8) 1.4715(7) 0.6526(5) 0.061(3) Uani 1 1 d .
H64A H -0.8602 1.4887 0.6812 0.074 Uiso 1 1 calc R
C65 C -0.5875(8) 1.5659(6) 0.2298(4) 0.051(3) Uani 1 1 d .
H65A H -0.5689 1.5883 0.1908 0.062 Uiso 1 1 calc R
H65B H -0.6620 1.5851 0.2402 0.062 Uiso 1 1 calc R
C66 C -0.5755(8) 1.4696(7) 0.2308(5) 0.064(3) Uani 1 1 d .
H66A H -0.5003 1.4500 0.2237 0.077 Uiso 1 1 calc R
H66B H -0.6002 1.4472 0.2690 0.077 Uiso 1 1 calc R
C67 C -0.6344(9) 1.4345(6) 0.1886(5) 0.060(3) Uani 1 1 d .
H67A H -0.6090 1.4573 0.1507 0.072 Uiso 1 1 calc R
H67B H -0.7092 1.4557 0.1956 0.072 Uiso 1 1 calc R
C68 C -0.6280(9) 1.3394(7) 0.1873(6) 0.087(4) Uani 1 1 d .
H68A H -0.6693 1.3250 0.1580 0.130 Uiso 1 1 calc R
H68B H -0.6558 1.3154 0.2240 0.130 Uiso 1 1 calc R
H68C H -0.5548 1.3169 0.1791 0.130 Uiso 1 1 calc R
C69 C -0.4023(8) 1.5830(6) 0.2493(5) 0.061(3) Uani 1 1 d .
H69A H -0.3619 1.6092 0.2749 0.073 Uiso 1 1 calc R
H69B H -0.3842 1.5220 0.2542 0.073 Uiso 1 1 calc R
C70 C -0.3654(10) 1.6116(8) 0.1890(5) 0.087(5) Uani 1 1 d .
H70A H -0.3891 1.6714 0.1819 0.105 Uiso 1 1 calc R
H70B H -0.3963 1.5796 0.1624 0.105 Uiso 1 1 calc R
C71 C -0.2457(12) 1.5981(9) 0.1796(7) 0.129(7) Uani 1 1 d .
H71A H -0.2227 1.5394 0.1909 0.155 Uiso 1 1 calc R
H71B H -0.2159 1.6339 0.2042 0.155 Uiso 1 1 calc R
C72 C -0.2003(15) 1.6178(10) 0.1169(7) 0.202(12) Uani 1 1 d .
H72A H -0.1238 1.6070 0.1139 0.303 Uiso 1 1 calc R
H72B H -0.2202 1.6764 0.1058 0.303 Uiso 1 1 calc R
H72C H -0.2287 1.5822 0.0922 0.303 Uiso 1 1 calc R
C73 C -0.5508(8) 1.6986(6) 0.2645(4) 0.051(3) Uani 1 1 d .
H73A H -0.5476 1.7176 0.2241 0.061 Uiso 1 1 calc R
H73B H -0.6245 1.7096 0.2804 0.061 Uiso 1 1 calc R
C74 C -0.4848(8) 1.7530(6) 0.2934(5) 0.057(3) Uani 1 1 d .
H74A H -0.4116 1.7463 0.2760 0.068 Uiso 1 1 calc R
H74B H -0.4848 1.7336 0.3337 0.068 Uiso 1 1 calc R
C75 C -0.5265(9) 1.8459(7) 0.2888(5) 0.072(4) Uani 1 1 d .
H75A H -0.5294 1.8642 0.2485 0.087 Uiso 1 1 calc R
H75B H -0.5990 1.8524 0.3073 0.087 Uiso 1 1 calc R
C76 C -0.4605(9) 1.9026(7) 0.3152(5) 0.075(4) Uani 1 1 d .
H76A H -0.4915 1.9604 0.3108 0.112 Uiso 1 1 calc R
H76B H -0.3891 1.8978 0.2964 0.112 Uiso 1 1 calc R
H76C H -0.4586 1.8858 0.3553 0.112 Uiso 1 1 calc R
C77 C -0.5383(8) 1.5667(7) 0.3302(5) 0.060(3) Uani 1 1 d .
H77A H -0.5089 1.5076 0.3322 0.072 Uiso 1 1 calc R
H77B H -0.4984 1.5971 0.3537 0.072 Uiso 1 1 calc R
C78 C -0.6521(9) 1.5718(10) 0.3554(5) 0.098(5) Uani 1 1 d .
H78A H -0.6951 1.5469 0.3305 0.118 Uiso 1 1 calc R
H78B H -0.6800 1.6308 0.3591 0.118 Uiso 1 1 calc R
C79 C -0.6575(10) 1.5232(12) 0.4149(5) 0.121(7) Uani 1 1 d .
H79A H -0.6038 1.4746 0.4131 0.146 Uiso 1 1 calc R
H79B H -0.6376 1.5601 0.4422 0.146 Uiso 1 1 calc R
C80 C -0.7520(13) 1.4947(10) 0.4358(7) 0.144(8) Uani 1 1 d .
H80A H -0.7448 1.4647 0.4725 0.217 Uiso 1 1 calc R
H80B H -0.7727 1.4570 0.4097 0.217 Uiso 1 1 calc R
H80C H -0.8057 1.5421 0.4400 0.217 Uiso 1 1 calc R
C81 C -1.1739(6) 1.1299(6) 0.2269(4) 0.040(3) Uani 1 1 d .
H81A H -1.1960 1.1432 0.2664 0.048 Uiso 1 1 calc R
H81B H -1.1686 1.1834 0.2043 0.048 Uiso 1 1 calc R
C82 C -1.2606(7) 1.0844(6) 0.2054(4) 0.049(3) Uani 1 1 d .
H82A H -1.2698 1.0320 0.2287 0.058 Uiso 1 1 calc R
H82B H -1.2402 1.0705 0.1660 0.058 Uiso 1 1 calc R
C83 C -1.3674(8) 1.1439(6) 0.2092(5) 0.057(3) Uani 1 1 d .
H83A H -1.3863 1.1586 0.2486 0.069 Uiso 1 1 calc R
H83B H -1.3575 1.1961 0.1857 0.069 Uiso 1 1 calc R
C84 C -1.4544(7) 1.1031(7) 0.1897(5) 0.061(3) Uani 1 1 d .
H84A H -1.5183 1.1418 0.1915 0.092 Uiso 1 1 calc R
H84B H -1.4665 1.0528 0.2141 0.092 Uiso 1 1 calc R
H84C H -1.4354 1.0878 0.1509 0.092 Uiso 1 1 calc R
C85 C -1.0120(7) 1.0764(6) 0.1635(4) 0.046(3) Uani 1 1 d .
H85A H -0.9477 1.0371 0.1635 0.056 Uiso 1 1 calc R
H85B H -1.0610 1.0523 0.1415 0.056 Uiso 1 1 calc R
C86 C -0.9827(9) 1.1584(7) 0.1320(5) 0.064(3) Uani 1 1 d .
H86A H -0.9290 1.1809 0.1514 0.077 Uiso 1 1 calc R
H86B H -1.0454 1.1996 0.1331 0.077 Uiso 1 1 calc R
C87 C -0.9397(8) 1.1467(7) 0.0692(4) 0.054(3) Uani 1 1 d .
H87A H -0.8834 1.0999 0.0679 0.065 Uiso 1 1 calc R
H87B H -0.9967 1.1315 0.0486 0.065 Uiso 1 1 calc R
C88 C -0.8967(10) 1.2241(7) 0.0396(5) 0.077(4) Uani 1 1 d .
H88A H -0.8718 1.2132 0.0005 0.115 Uiso 1 1 calc R
H88B H -0.8384 1.2384 0.0589 0.115 Uiso 1 1 calc R
H88C H -0.9521 1.2706 0.0402 0.115 Uiso 1 1 calc R
C89 C -0.9965(7) 1.1279(6) 0.2595(4) 0.046(3) Uani 1 1 d .
H89A H -1.0307 1.1295 0.2985 0.056 Uiso 1 1 calc R
H89B H -0.9966 1.1861 0.2434 0.056 Uiso 1 1 calc R
C90 C -0.8809(7) 1.0896(6) 0.2616(5) 0.053(3) Uani 1 1 d .
H90A H -0.8804 1.0309 0.2769 0.064 Uiso 1 1 calc R
H90B H -0.8457 1.0896 0.2228 0.064 Uiso 1 1 calc R
C91 C -0.8198(8) 1.1363(7) 0.2974(5) 0.062(3) Uani 1 1 d .
H91A H -0.8560 1.1364 0.3359 0.074 Uiso 1 1 calc R
H91B H -0.8213 1.1949 0.2820 0.074 Uiso 1 1 calc R
C92 C -0.7057(7) 1.1017(7) 0.3012(5) 0.067(4) Uani 1 1 d .
H92A H -0.6729 1.1361 0.3249 0.100 Uiso 1 1 calc R
H92B H -0.6682 1.1025 0.2634 0.100 Uiso 1 1 calc R
H92C H -0.7029 1.0443 0.3178 0.100 Uiso 1 1 calc R
C93 C -1.0687(8) 0.9896(6) 0.2481(4) 0.048(3) Uani 1 1 d .
H93A H -0.9973 0.9601 0.2434 0.058 Uiso 1 1 calc R
H93B H -1.1124 0.9631 0.2244 0.058 Uiso 1 1 calc R
C94 C -1.1132(8) 0.9745(6) 0.3107(4) 0.052(3) Uani 1 1 d .
H94A H -1.0635 0.9908 0.3356 0.062 Uiso 1 1 calc R
H94B H -1.1803 1.0098 0.3177 0.062 Uiso 1 1 calc R
C95 C -1.1312(8) 0.8835(6) 0.3246(5) 0.053(3) Uani 1 1 d .
H95A H -1.1842 0.8689 0.3010 0.064 Uiso 1 1 calc R
H95B H -1.0651 0.8485 0.3143 0.064 Uiso 1 1 calc R
C96 C -1.1673(9) 0.8622(6) 0.3858(5) 0.070(4) Uani 1 1 d .
H96A H -1.1772 0.8028 0.3912 0.105 Uiso 1 1 calc R
H96B H -1.2337 0.8954 0.3962 0.105 Uiso 1 1 calc R
H96C H -1.1144 0.8747 0.4095 0.105 Uiso 1 1 calc R

loop_
_atom_site_aniso_label
_atom_site_aniso_U_11
_atom_site_aniso_U_22
_atom_site_aniso_U_33
_atom_site_aniso_U_23
_atom_site_aniso_U_13
_atom_site_aniso_U_12
Au1 0.0319(2) 0.0394(3) 0.0567(3) -0.0278(2) 0.0001(2) 0.00227(19)
Au2 0.0362(2) 0.0357(3) 0.0655(3) -0.0286(2) 0.0102(2) -0.00319(19)
Sb1 0.0323(4) 0.0435(4) 0.0614(5) -0.0334(4) -0.0026(4) 0.0058(3)
Sb2 0.0311(4) 0.0351(4) 0.0747(5) -0.0351(4) 0.0076(4) 0.0010(3)
F1 0.033(3) 0.045(3) 0.063(4) -0.026(3) -0.008(3) 0.005(3)
F2 0.043(3) 0.029(3) 0.073(4) -0.031(3) 0.017(3) -0.001(3)
N1 0.040(5) 0.032(5) 0.059(6) -0.016(4) 0.003(4) 0.012(4)
N2 0.033(5) 0.035(5) 0.068(6) -0.036(4) 0.005(4) 0.006(4)
C1 0.030(5) 0.030(6) 0.028(6) -0.007(5) -0.003(4) 0.002(4)
C2 0.049(7) 0.039(7) 0.046(7) -0.009(6) -0.002(6) 0.012(5)
C3 0.041(7) 0.055(8) 0.065(9) -0.022(7) -0.004(6) 0.011(6)
C4 0.037(7) 0.064(8) 0.050(8) -0.006(6) 0.006(5) 0.015(6)
C5 0.054(8) 0.057(8) 0.086(10) -0.018(7) 0.019(7) -0.011(6)
C6 0.040(7) 0.023(6) 0.121(12) -0.008(7) 0.013(7) 0.008(5)
C7 0.049(7) 0.037(7) 0.081(9) -0.023(6) 0.013(6) -0.002(6)
C8 0.024(6) 0.044(7) 0.085(9) -0.029(6) 0.001(5) 0.009(5)
C9 0.033(6) 0.048(7) 0.047(7) -0.020(6) -0.003(5) 0.014(5)
C10 0.035(6) 0.050(8) 0.076(9) -0.023(7) -0.012(6) 0.017(6)
C11 0.024(6) 0.067(8) 0.040(7) -0.013(6) 0.012(5) 0.014(5)
C12 0.031(6) 0.071(9) 0.077(9) -0.022(7) 0.005(6) -0.015(6)
C13 0.048(8) 0.086(10) 0.083(11) -0.018(9) 0.001(7) -0.024(7)
C14 0.038(7) 0.077(10) 0.082(10) -0.012(8) 0.016(6) -0.013(6)
C15 0.056(8) 0.105(12) 0.066(10) -0.025(9) 0.012(7) 0.030(8)
C16 0.096(11) 0.069(10) 0.059(9) -0.028(8) -0.001(8) 0.023(8)
C17 0.068(9) 0.063(9) 0.067(9) -0.024(7) 0.004(7) 0.013(7)
C18 0.025(6) 0.063(8) 0.059(8) -0.024(6) 0.007(5) 0.013(5)
C19 0.029(6) 0.051(7) 0.053(8) -0.007(6) 0.010(5) 0.007(5)
C20 0.029(6) 0.075(9) 0.062(9) -0.017(7) -0.003(6) 0.028(6)
C21 0.039(7) 0.045(7) 0.068(8) -0.039(6) 0.010(6) -0.002(5)
C22 0.060(8) 0.055(7) 0.060(8) -0.041(6) 0.002(6) -0.001(6)
C23 0.062(8) 0.055(8) 0.117(11) -0.063(8) -0.003(8) 0.012(6)
C24 0.049(8) 0.072(9) 0.130(12) -0.073(8) -0.004(8) 0.016(7)
C25 0.053(8) 0.114(12) 0.159(14) -0.103(11) -0.028(9) 0.006(8)
C26 0.042(8) 0.092(10) 0.148(13) -0.085(10) 0.004(8) -0.001(7)
C27 0.047(7) 0.034(6) 0.073(9) -0.037(6) -0.011(7) 0.000(6)
C28 0.044(7) 0.050(7) 0.085(9) -0.040(6) -0.003(7) -0.003(6)
C29 0.046(8) 0.062(9) 0.123(13) -0.054(9) -0.006(8) -0.009(7)
C30 0.053(8) 0.049(8) 0.100(11) -0.047(8) -0.032(8) 0.017(7)
C31 0.049(8) 0.060(8) 0.081(9) -0.033(7) -0.016(7) 0.019(6)
C32 0.023(6) 0.054(7) 0.078(9) -0.047(7) -0.004(6) 0.004(5)
C33 0.044(7) 0.024(6) 0.070(8) -0.022(5) 0.008(6) -0.006(5)
C34 0.052(8) 0.071(9) 0.081(9) -0.045(7) 0.010(7) -0.017(7)
C35 0.041(7) 0.087(9) 0.074(9) -0.055(8) 0.017(7) -0.017(6)
C36 0.035(7) 0.071(8) 0.069(9) -0.039(7) 0.012(6) -0.007(6)
C37 0.052(8) 0.061(8) 0.083(11) -0.029(7) 0.014(7) 0.018(6)
C38 0.043(7) 0.053(7) 0.066(9) -0.021(6) -0.001(7) 0.024(6)
C39 0.031(7) 0.050(7) 0.094(10) -0.031(7) -0.003(7) 0.023(6)
C40 0.034(6) 0.035(6) 0.068(8) -0.018(6) 0.008(6) 0.003(5)
C41 0.033(6) 0.036(6) 0.044(7) -0.024(5) 0.008(5) 0.009(5)
C42 0.043(7) 0.042(7) 0.056(8) -0.022(6) 0.012(6) 0.006(5)
C43 0.055(7) 0.021(5) 0.057(8) -0.028(5) 0.019(6) -0.006(5)
C44 0.059(8) 0.029(6) 0.074(9) -0.024(6) 0.045(7) -0.004(5)
C45 0.065(9) 0.039(7) 0.095(10) -0.032(6) 0.019(8) -0.007(6)
C46 0.068(9) 0.028(6) 0.094(11) -0.031(7) 0.044(8) -0.010(6)
C47 0.040(4) 0.036(4) 0.097(6) -0.042(4) 0.022(4) 0.000(3)
C48 0.040(4) 0.036(4) 0.097(6) -0.042(4) 0.022(4) 0.000(3)
C49 0.040(4) 0.036(4) 0.097(6) -0.042(4) 0.022(4) 0.000(3)
C50 0.038(7) 0.025(6) 0.082(9) -0.028(6) 0.011(6) -0.001(5)
C51 0.045(7) 0.026(6) 0.087(9) -0.029(6) 0.027(7) -0.015(5)
C52 0.044(7) 0.036(7) 0.078(9) -0.032(6) 0.022(7) 0.003(5)
C53 0.030(6) 0.055(7) 0.062(8) -0.026(6) 0.000(5) -0.003(5)
C54 0.044(7) 0.036(6) 0.066(8) -0.026(6) 0.001(6) 0.008(5)
C55 0.029(6) 0.054(8) 0.069(8) -0.017(6) 0.003(6) 0.006(5)
C56 0.033(6) 0.065(8) 0.085(9) -0.038(7) -0.002(6) 0.003(6)
C57 0.043(7) 0.062(9) 0.108(11) -0.041(7) -0.003(7) -0.012(6)
C58 0.047(7) 0.052(8) 0.122(11) -0.057(7) -0.006(7) 0.006(6)
C59 0.029(6) 0.035(6) 0.086(9) -0.029(6) -0.012(6) -0.004(5)
C60 0.035(6) 0.034(6) 0.091(9) -0.038(6) -0.010(6) 0.016(5)
C61 0.051(8) 0.050(8) 0.083(9) -0.038(7) -0.030(7) 0.029(6)
C62 0.040(7) 0.035(7) 0.117(11) -0.048(7) -0.022(7) 0.014(6)
C63 0.028(6) 0.028(6) 0.124(10) -0.036(6) -0.009(6) 0.003(5)
C64 0.038(7) 0.048(7) 0.099(10) -0.049(7) 0.009(6) 0.005(6)
C65 0.069(8) 0.051(7) 0.036(7) -0.027(5) 0.002(6) -0.001(6)
C66 0.048(7) 0.062(8) 0.081(9) -0.032(7) 0.009(6) 0.006(6)
C67 0.078(9) 0.038(7) 0.064(8) -0.017(6) 0.000(7) 0.003(6)
C68 0.057(8) 0.052(8) 0.151(13) -0.034(8) 0.010(8) -0.002(6)
C69 0.049(7) 0.041(7) 0.083(9) -0.021(6) 0.032(6) 0.009(5)
C70 0.082(10) 0.078(9) 0.101(11) -0.051(8) 0.061(8) -0.042(8)
C71 0.126(14) 0.075(11) 0.174(17) -0.047(10) 0.096(13) -0.033(10)
C72 0.24(2) 0.150(16) 0.22(2) -0.139(15) 0.187(18) -0.136(16)
C73 0.051(7) 0.035(6) 0.069(8) -0.037(6) -0.014(6) 0.021(5)
C74 0.040(7) 0.052(7) 0.074(8) -0.015(6) 0.008(6) 0.007(6)
C75 0.062(8) 0.057(8) 0.099(10) -0.042(7) -0.018(7) 0.031(6)
C76 0.069(9) 0.055(8) 0.105(11) -0.020(7) -0.019(8) -0.010(7)
C77 0.046(7) 0.071(8) 0.061(9) -0.009(7) 0.006(6) -0.008(6)
C78 0.043(8) 0.201(16) 0.051(9) -0.022(9) 0.015(7) -0.021(9)
C79 0.066(10) 0.27(2) 0.040(9) -0.022(11) 0.008(7) -0.072(12)
C80 0.149(17) 0.143(16) 0.157(17) 0.084(13) -0.083(14) -0.084(13)
C81 0.027(5) 0.034(6) 0.057(7) -0.030(5) 0.010(5) 0.006(4)
C82 0.035(6) 0.051(7) 0.061(8) -0.022(6) -0.004(5) 0.003(5)
C83 0.039(7) 0.041(7) 0.090(9) -0.023(6) -0.003(6) 0.012(5)
C84 0.027(6) 0.060(8) 0.094(9) -0.023(7) 0.006(6) 0.008(6)
C85 0.031(6) 0.049(7) 0.060(8) -0.034(6) 0.001(5) 0.009(5)
C86 0.068(8) 0.055(8) 0.069(8) -0.034(7) 0.020(7) -0.007(6)
C87 0.053(7) 0.052(7) 0.058(8) -0.030(6) 0.011(6) -0.005(6)
C88 0.093(10) 0.060(9) 0.079(9) -0.027(7) 0.013(8) -0.013(7)
C89 0.043(6) 0.033(6) 0.065(7) -0.036(5) 0.011(5) -0.004(5)
C90 0.024(6) 0.055(7) 0.083(8) -0.047(6) 0.000(5) 0.002(5)
C91 0.048(7) 0.061(8) 0.078(9) -0.035(7) -0.016(6) 0.014(6)
C92 0.039(7) 0.070(8) 0.097(10) -0.053(7) -0.005(6) 0.003(6)
C93 0.037(6) 0.045(7) 0.065(8) -0.036(6) -0.005(6) 0.008(5)
C94 0.048(7) 0.029(6) 0.075(9) -0.018(6) 0.003(6) 0.013(5)
C95 0.038(6) 0.041(7) 0.078(9) -0.023(6) -0.003(6) 0.011(5)
C96 0.089(10) 0.033(7) 0.086(10) -0.001(6) -0.001(8) -0.006(6)

loop_
_atom_type_symbol
_atom_type_description
_atom_type_scat_dispersion_real
_atom_type_scat_dispersion_imag
_atom_type_scat_source
C C 0.0033 0.0016 'International Tables Vol C Tables 4.2.6.8 and 6.1.1.4'
H H 0.0000 0.0000 'International Tables Vol C Tables 4.2.6.8 and 6.1.1.4'
N N 0.0061 0.0033 'International Tables Vol C Tables 4.2.6.8 and 6.1.1.4'
F F 0.0171 0.0103 'International Tables Vol C Tables 4.2.6.8 and 6.1.1.4'
Sb Sb -0.5866 1.5461 'International Tables Vol C Tables 4.2.6.8 and 6.1.1.4'
Au Au -2.0133 8.8022 'International Tables Vol C Tables 4.2.6.8 and 6.1.1.4'

loop_
_geom_angle_atom_site_label_1
_geom_angle_atom_site_label_2
_geom_angle_atom_site_label_3
_geom_angle
C1 Au1 C11 179.2(4)
C1 Au1 Sb1 90.4(2)
C11 Au1 Sb1 89.9(3)
C43 Au2 C33 177.3(3)
C43 Au2 Sb2 91.4(3)
C33 Au2 Sb2 89.4(3)
F1 Sb1 C8 87.0(3)
F1 Sb1 C18 83.9(3)
C8 Sb1 C18 164.0(4)
F1 Sb1 C21 88.6(3)
C8 Sb1 C21 96.7(4)
C18 Sb1 C21 96.3(4)
F1 Sb1 C27 174.5(3)
C8 Sb1 C27 92.4(4)
C18 Sb1 C27 95.4(4)
C21 Sb1 C27 96.8(4)
F1 Sb1 Au1 81.80(13)
C8 Sb1 Au1 82.4(3)
C18 Sb1 Au1 83.3(3)
C21 Sb1 Au1 170.4(3)
C27 Sb1 Au1 92.7(2)
F2 Sb2 C53 89.9(3)
F2 Sb2 C40 84.3(3)
C53 Sb2 C40 97.0(4)
F2 Sb2 C50 83.8(3)
C53 Sb2 C50 95.3(4)
C40 Sb2 C50 162.9(4)
F2 Sb2 C59 174.9(3)
C53 Sb2 C59 95.2(4)
C40 Sb2 C59 95.3(4)
C50 Sb2 C59 95.4(4)
F2 Sb2 Au2 85.17(15)
C53 Sb2 Au2 174.9(3)
C40 Sb2 Au2 83.9(3)
C50 Sb2 Au2 82.9(3)
C59 Sb2 Au2 89.8(2)
C65 N1 C77 113.0(8)
C65 N1 C69 110.6(7)
C77 N1 C69 107.0(8)
C65 N1 C73 106.4(7)
C77 N1 C73 110.6(7)
C69 N1 C73 109.3(7)
C93 N2 C85 106.6(7)
C93 N2 C89 112.0(8)
C85 N2 C89 110.5(7)
C93 N2 C81 111.0(7)
C85 N2 C81 110.9(7)
C89 N2 C81 106.0(6)
C2 C1 C9 116.9(9)
C2 C1 Au1 123.0(8)
C9 C1 Au1 120.1(7)
C1 C2 C3 125.8(10)
C1 C2 H2A 117.1
C3 C2 H2A 117.1
C4 C3 C2 117.2(10)
C4 C3 H3A 121.4
C2 C3 H3A 121.4
C3 C4 C10 120.5(11)
C3 C4 H4A 119.7
C10 C4 H4A 119.7
C6 C5 C10 118.1(11)
C6 C5 H5A 120.9
C10 C5 H5A 120.9
C5 C6 C7 119.1(10)
C5 C6 H6A 120.4
C7 C6 H6A 120.4
C8 C7 C6 123.2(10)
C8 C7 H7A 118.4
C6 C7 H7A 118.4
C7 C8 C9 118.6(11)
C7 C8 Sb1 116.9(8)
C9 C8 Sb1 124.3(8)
C10 C9 C1 119.1(9)
C10 C9 C8 118.6(10)
C1 C9 C8 122.3(10)
C9 C10 C4 120.5(10)
C9 C10 C5 122.2(10)
C4 C10 C5 117.3(12)
C12 C11 C19 117.7(10)
C12 C11 Au1 121.4(8)
C19 C11 Au1 120.8(8)
C11 C12 C13 123.2(11)
C11 C12 H12A 118.4
C13 C12 H12A 118.4
C14 C13 C12 119.3(12)
C14 C13 H13A 120.4
C12 C13 H13A 120.4
C13 C14 C20 120.6(12)
C13 C14 H14A 119.7
C20 C14 H14A 119.7
C16 C15 C20 119.9(13)
C16 C15 H15A 120.1
C20 C15 H15A 120.1
C15 C16 C17 120.9(12)
C15 C16 H16A 119.6
C17 C16 H16A 119.6
C18 C17 C16 121.0(12)
C18 C17 H17A 119.5
C16 C17 H17A 119.5
C17 C18 C19 119.8(11)
C17 C18 Sb1 116.6(9)
C19 C18 Sb1 123.7(8)
C20 C19 C11 119.6(10)
C20 C19 C18 118.0(10)
C11 C19 C18 122.3(10)
C14 C20 C19 119.5(11)
C14 C20 C15 120.1(13)
C19 C20 C15 120.3(12)
C26 C21 C22 119.4(9)
C26 C21 Sb1 121.4(7)
C22 C21 Sb1 119.2(7)
C21 C22 C23 121.4(10)
C21 C22 H22A 119.3
C23 C22 H22A 119.3
C24 C23 C22 118.5(10)
C24 C23 H23A 120.7
C22 C23 H23A 120.7
C23 C24 C25 119.3(10)
C23 C24 H24A 120.3
C25 C24 H24A 120.3
C26 C25 C24 120.6(11)
C26 C25 H25A 119.7
C24 C25 H25A 119.7
C21 C26 C25 120.6(11)
C21 C26 H26A 119.7
C25 C26 H26A 119.7
C28 C27 C32 117.6(10)
C28 C27 Sb1 122.0(9)
C32 C27 Sb1 120.2(8)
C27 C28 C29 121.0(12)
C27 C28 H28A 119.5
C29 C28 H28A 119.5
C30 C29 C28 120.2(13)
C30 C29 H29A 119.9
C28 C29 H29A 119.9
C29 C30 C31 119.5(12)
C29 C30 H30A 120.2
C31 C30 H30A 120.2
C32 C31 C30 119.6(12)
C32 C31 H31A 120.2
C30 C31 H31A 120.2
C31 C32 C27 122.0(11)
C31 C32 H32A 119.0
C27 C32 H32A 119.0
C34 C33 C41 117.2(10)
C34 C33 Au2 120.8(9)
C41 C33 Au2 121.9(7)
C35 C34 C33 123.9(12)
C35 C34 H34A 118.1
C33 C34 H34A 118.1
C34 C35 C36 118.1(11)
C34 C35 H35A 120.9
C36 C35 H35A 120.9
C35 C36 C42 121.4(11)
C35 C36 H36A 119.3
C42 C36 H36A 119.3
C38 C37 C42 120.5(12)
C38 C37 H37A 119.7
C42 C37 H37A 119.7
C37 C38 C39 121.6(12)
C37 C38 H38A 119.2
C39 C38 H38A 119.2
C40 C39 C38 119.4(11)
C40 C39 H39A 120.3
C38 C39 H39A 120.3
C39 C40 C41 121.9(10)
C39 C40 Sb2 116.9(8)
C41 C40 Sb2 121.1(8)
C33 C41 C42 119.6(10)
C33 C41 C40 123.5(10)
C42 C41 C40 116.8(10)
C37 C42 C36 120.6(11)
C37 C42 C41 119.8(11)
C36 C42 C41 119.7(11)
C44 C43 C51 115.3(10)
C44 C43 Au2 124.3(8)
C51 C43 Au2 120.1(8)
C43 C44 C45 126.7(12)
C43 C44 H44A 116.6
C45 C44 H44A 116.6
C46 C45 C44 116.8(12)
C46 C45 H45A 121.6
C44 C45 H45A 121.6
C45 C46 C52 122.1(11)
C45 C46 H46A 119.0
C52 C46 H46A 119.0
C48 C47 C52 121.3(11)
C48 C47 H47A 119.3
C52 C47 H47A 119.3
C47 C48 C49 120.5(11)
C47 C48 H48A 119.8
C49 C48 H48A 119.8
C50 C49 C48 121.6(12)
C50 C49 H49A 119.2
C48 C49 H49A 119.2
C49 C50 C51 119.0(10)
C49 C50 Sb2 117.4(9)
C51 C50 Sb2 123.5(7)
C52 C51 C50 119.2(10)
C52 C51 C43 119.3(11)
C50 C51 C43 121.6(10)
C46 C52 C51 119.8(11)
C46 C52 C47 121.8(11)
C51 C52 C47 118.4(12)
C58 C53 C54 116.9(10)
C58 C53 Sb2 122.2(8)
C54 C53 Sb2 120.9(7)
C55 C54 C53 120.2(9)
C55 C54 H54A 119.9
C53 C54 H54A 119.9
C56 C55 C54 122.9(10)
C56 C55 H55A 118.6
C54 C55 H55A 118.6
C55 C56 C57 118.0(11)
C55 C56 H56A 121.0
C57 C56 H56A 121.0
C56 C57 C58 121.0(10)
C56 C57 H57A 119.5
C58 C57 H57A 119.5
C53 C58 C57 120.9(11)
C53 C58 H58A 119.6
C57 C58 H58A 119.6
C60 C59 C64 119.0(9)
C60 C59 Sb2 120.3(8)
C64 C59 Sb2 120.7(7)
C59 C60 C61 119.0(11)
C59 C60 H60A 120.5
C61 C60 H60A 120.5
C62 C61 C60 121.9(11)
C62 C61 H61A 119.1
C60 C61 H61A 119.1
C61 C62 C63 121.2(10)
C61 C62 H62A 119.4
C63 C62 H62A 119.4
C62 C63 C64 117.5(10)
C62 C63 H63A 121.3
C64 C63 H63A 121.3
C59 C64 C63 121.3(10)
C59 C64 H64A 119.3
C63 C64 H64A 119.3
N1 C65 C66 114.7(9)
N1 C65 H65A 108.6
C66 C65 H65A 108.6
N1 C65 H65B 108.6
C66 C65 H65B 108.6
H65A C65 H65B 107.6
C67 C66 C65 114.4(9)
C67 C66 H66A 108.7
C65 C66 H66A 108.7
C67 C66 H66B 108.7
C65 C66 H66B 108.7
H66A C66 H66B 107.6
C66 C67 C68 117.8(10)
C66 C67 H67A 107.8
C68 C67 H67A 107.8
C66 C67 H67B 107.8
C68 C67 H67B 107.8
H67A C67 H67B 107.2
C67 C68 H68A 109.5
C67 C68 H68B 109.5
H68A C68 H68B 109.5
C67 C68 H68C 109.5
H68A C68 H68C 109.5
H68B C68 H68C 109.5
C70 C69 N1 117.0(10)
C70 C69 H69A 108.1
N1 C69 H69A 108.1
C70 C69 H69B 108.1
N1 C69 H69B 108.1
H69A C69 H69B 107.3
C69 C70 C71 109.9(12)
C69 C70 H70A 109.7
C71 C70 H70A 109.7
C69 C70 H70B 109.7
C71 C70 H70B 109.7
H70A C70 H70B 108.2
C70 C71 C72 113.9(15)
C70 C71 H71A 108.8
C72 C71 H71A 108.8
C70 C71 H71B 108.8
C72 C71 H71B 108.8
H71A C71 H71B 107.7
C71 C72 H72A 109.5
C71 C72 H72B 109.5
H72A C72 H72B 109.5
C71 C72 H72C 109.5
H72A C72 H72C 109.5
H72B C72 H72C 109.5
C74 C73 N1 117.8(8)
C74 C73 H73A 107.8
N1 C73 H73A 107.8
C74 C73 H73B 107.8
N1 C73 H73B 107.8
H73A C73 H73B 107.2
C73 C74 C75 112.2(9)
C73 C74 H74A 109.2
C75 C74 H74A 109.2
C73 C74 H74B 109.2
C75 C74 H74B 109.2
H74A C74 H74B 107.9
C76 C75 C74 113.8(9)
C76 C75 H75A 108.8
C74 C75 H75A 108.8
C76 C75 H75B 108.8
C74 C75 H75B 108.8
H75A C75 H75B 107.7
C75 C76 H76A 109.5
C75 C76 H76B 109.5
H76A C76 H76B 109.5
C75 C76 H76C 109.5
H76A C76 H76C 109.5
H76B C76 H76C 109.5
C78 C77 N1 115.2(9)
C78 C77 H77A 108.5
N1 C77 H77A 108.5
C78 C77 H77B 108.5
N1 C77 H77B 108.5
H77A C77 H77B 107.5
C77 C78 C79 108.7(11)
C77 C78 H78A 109.9
C79 C78 H78A 109.9
C77 C78 H78B 109.9
C79 C78 H78B 109.9
H78A C78 H78B 108.3
C80 C79 C78 117.4(12)
C80 C79 H79A 107.9
C78 C79 H79A 107.9
C80 C79 H79B 107.9
C78 C79 H79B 107.9
H79A C79 H79B 107.2
C79 C80 H80A 109.5
C79 C80 H80B 109.5
H80A C80 H80B 109.5
C79 C80 H80C 109.5
H80A C80 H80C 109.5
H80B C80 H80C 109.5
C82 C81 N2 115.4(7)
C82 C81 H81A 108.4
N2 C81 H81A 108.4
C82 C81 H81B 108.4
N2 C81 H81B 108.4
H81A C81 H81B 107.5
C81 C82 C83 108.9(8)
C81 C82 H82A 109.9
C83 C82 H82A 109.9
C81 C82 H82B 109.9
C83 C82 H82B 109.9
H82A C82 H82B 108.3
C84 C83 C82 111.4(8)
C84 C83 H83A 109.3
C82 C83 H83A 109.3
C84 C83 H83B 109.3
C82 C83 H83B 109.3
H83A C83 H83B 108.0
C83 C84 H84A 109.5
C83 C84 H84B 109.5
H84A C84 H84B 109.5
C83 C84 H84C 109.5
H84A C84 H84C 109.5
H84B C84 H84C 109.5
C86 C85 N2 117.7(7)
C86 C85 H85A 107.9
N2 C85 H85A 107.9
C86 C85 H85B 107.9
N2 C85 H85B 107.9
H85A C85 H85B 107.2
C85 C86 C87 112.4(8)
C85 C86 H86A 109.1
C87 C86 H86A 109.1
C85 C86 H86B 109.1
C87 C86 H86B 109.1
H86A C86 H86B 107.9
C88 C87 C86 113.2(8)
C88 C87 H87A 108.9
C86 C87 H87A 108.9
C88 C87 H87B 108.9
C86 C87 H87B 108.9
H87A C87 H87B 107.7
C87 C88 H88A 109.5
C87 C88 H88B 109.5
H88A C88 H88B 109.5
C87 C88 H88C 109.5
H88A C88 H88C 109.5
H88B C88 H88C 109.5
N2 C89 C90 114.4(7)
N2 C89 H89A 108.7
C90 C89 H89A 108.7
N2 C89 H89B 108.7
C90 C89 H89B 108.7
H89A C89 H89B 107.6
C91 C90 C89 113.0(7)
C91 C90 H90A 109.0
C89 C90 H90A 109.0
C91 C90 H90B 109.0
C89 C90 H90B 109.0
H90A C90 H90B 107.8
C90 C91 C92 115.6(8)
C90 C91 H91A 108.4
C92 C91 H91A 108.4
C90 C91 H91B 108.4
C92 C91 H91B 108.4
H91A C91 H91B 107.4
C91 C92 H92A 109.5
C91 C92 H92B 109.5
H92A C92 H92B 109.5
C91 C92 H92C 109.5
H92A C92 H92C 109.5
H92B C92 H92C 109.5
N2 C93 C94 117.7(7)
N2 C93 H93A 107.9
C94 C93 H93A 107.9
N2 C93 H93B 107.9
C94 C93 H93B 107.9
H93A C93 H93B 107.2
C95 C94 C93 111.1(8)
C95 C94 H94A 109.4
C93 C94 H94A 109.4
C95 C94 H94B 109.4
C93 C94 H94B 109.4
H94A C94 H94B 108.0
C96 C95 C94 114.5(8)
C96 C95 H95A 108.6
C94 C95 H95A 108.6
C96 C95 H95B 108.6
C94 C95 H95B 108.6
H95A C95 H95B 107.6
C95 C96 H96A 109.5
C95 C96 H96B 109.5
H96A C96 H96B 109.5
C95 C96 H96C 109.5
H96A C96 H96C 109.5
H96B C96 H96C 109.5

loop_
_geom_bond_atom_site_label_1
_geom_bond_atom_site_label_2
_geom_bond_distance
Au1 C1 2.042(9)
Au1 C11 2.057(10)
Au1 Sb1 2.7694(7)
Au2 C43 2.031(10)
Au2 C33 2.043(10)
Au2 Sb2 2.7727(9)
Sb1 F1 2.092(5)
Sb1 C8 2.134(11)
Sb1 C18 2.144(11)
Sb1 C21 2.155(9)
Sb1 C27 2.180(10)
Sb2 F2 2.060(4)
Sb2 C53 2.140(10)
Sb2 C40 2.182(10)
Sb2 C50 2.191(11)
Sb2 C59 2.194(9)
N1 C65 1.490(11)
N1 C77 1.510(12)
N1 C69 1.527(11)
N1 C73 1.532(11)
N2 C93 1.505(12)
N2 C85 1.509(11)
N2 C89 1.519(10)
N2 C81 1.538(10)
C1 C2 1.360(12)
C1 C9 1.426(12)
C2 C3 1.398(13)
C2 H2A 0.9300
C3 C4 1.357(13)
C3 H3A 0.9300
C4 C10 1.427(14)
C4 H4A 0.9300
C5 C6 1.405(15)
C5 C10 1.432(14)
C5 H5A 0.9300
C6 C7 1.409(14)
C6 H6A 0.9300
C7 C8 1.381(13)
C7 H7A 0.9300
C8 C9 1.437(13)
C9 C10 1.397(14)
C11 C12 1.357(13)
C11 C19 1.424(13)
C12 C13 1.425(15)
C12 H12A 0.9300
C13 C14 1.343(14)
C13 H13A 0.9300
C14 C20 1.413(15)
C14 H14A 0.9300
C15 C16 1.325(16)
C15 C20 1.446(15)
C15 H15A 0.9300
C16 C17 1.452(16)
C16 H16A 0.9300
C17 C18 1.360(13)
C17 H17A 0.9300
C18 C19 1.447(13)
C19 C20 1.423(14)
C21 C26 1.356(14)
C21 C22 1.394(13)
C22 C23 1.400(12)
C22 H22A 0.9300
C23 C24 1.389(14)
C23 H23A 0.9300
C24 C25 1.402(15)
C24 H24A 0.9300
C25 C26 1.385(14)
C25 H25A 0.9300
C26 H26A 0.9300
C27 C28 1.372(14)
C27 C32 1.413(14)
C28 C29 1.443(14)
C28 H28A 0.9300
C29 C30 1.371(15)
C29 H29A 0.9300
C30 C31 1.406(15)
C30 H30A 0.9300
C31 C32 1.395(13)
C31 H31A 0.9300
C32 H32A 0.9300
C33 C34 1.413(13)
C33 C41 1.419(13)
C34 C35 1.378(14)
C34 H34A 0.9300
C35 C36 1.395(14)
C35 H35A 0.9300
C36 C42 1.399(13)
C36 H36A 0.9300
C37 C38 1.356(14)
C37 C42 1.397(14)
C37 H37A 0.9300
C38 C39 1.403(14)
C38 H38A 0.9300
C39 C40 1.344(13)
C39 H39A 0.9300
C40 C41 1.444(13)
C41 C42 1.428(13)
C43 C44 1.337(14)
C43 C51 1.498(14)
C44 C45 1.412(14)
C44 H44A 0.9300
C45 C46 1.379(15)
C45 H45A 0.9300
C46 C52 1.396(15)
C46 H46A 0.9300
C47 C48 1.326(14)
C47 C52 1.425(14)
C47 H47A 0.9300
C48 C49 1.411(13)
C48 H48A 0.9300
C49 C50 1.350(13)
C49 H49A 0.9300
C50 C51 1.440(14)
C51 C52 1.411(14)
C53 C58 1.386(13)
C53 C54 1.411(13)
C54 C55 1.372(13)
C54 H54A 0.9300
C55 C56 1.346(13)
C55 H55A 0.9300
C56 C57 1.383(14)
C56 H56A 0.9300
C57 C58 1.390(14)
C57 H57A 0.9300
C58 H58A 0.9300
C59 C60 1.383(13)
C59 C64 1.384(14)
C60 C61 1.400(12)
C60 H60A 0.9300
C61 C62 1.335(15)
C61 H61A 0.9300
C62 C63 1.386(14)
C62 H62A 0.9300
C63 C64 1.418(12)
C63 H63A 0.9300
C64 H64A 0.9300
C65 C66 1.516(13)
C65 H65A 0.9700
C65 H65B 0.9700
C66 C67 1.474(13)
C66 H66A 0.9700
C66 H66B 0.9700
C67 C68 1.503(13)
C67 H67A 0.9700
C67 H67B 0.9700
C68 H68A 0.9600
C68 H68B 0.9600
C68 H68C 0.9600
C69 C70 1.494(14)
C69 H69A 0.9700
C69 H69B 0.9700
C70 C71 1.501(17)
C70 H70A 0.9700
C70 H70B 0.9700
C71 C72 1.541(19)
C71 H71A 0.9700
C71 H71B 0.9700
C72 H72A 0.9600
C72 H72B 0.9600
C72 H72C 0.9600
C73 C74 1.503(12)
C73 H73A 0.9700
C73 H73B 0.9700
C74 C75 1.509(13)
C74 H74A 0.9700
C74 H74B 0.9700
C75 C76 1.498(13)
C75 H75A 0.9700
C75 H75B 0.9700
C76 H76A 0.9600
C76 H76B 0.9600
C76 H76C 0.9600
C77 C78 1.493(13)
C77 H77A 0.9700
C77 H77B 0.9700
C78 C79 1.540(16)
C78 H78A 0.9700
C78 H78B 0.9700
C79 C80 1.354(16)
C79 H79A 0.9700
C79 H79B 0.9700
C80 H80A 0.9600
C80 H80B 0.9600
C80 H80C 0.9600
C81 C82 1.523(11)
C81 H81A 0.9700
C81 H81B 0.9700
C82 C83 1.559(12)
C82 H82A 0.9700
C82 H82B 0.9700
C83 C84 1.464(12)
C83 H83A 0.9700
C83 H83B 0.9700
C84 H84A 0.9600
C84 H84B 0.9600
C84 H84C 0.9600
C85 C86 1.507(13)
C85 H85A 0.9700
C85 H85B 0.9700
C86 C87 1.533(12)
C86 H86A 0.9700
C86 H86B 0.9700
C87 C88 1.489(13)
C87 H87A 0.9700
C87 H87B 0.9700
C88 H88A 0.9600
C88 H88B 0.9600
C88 H88C 0.9600
C89 C90 1.524(12)
C89 H89A 0.9700
C89 H89B 0.9700
C90 C91 1.484(12)
C90 H90A 0.9700
C90 H90B 0.9700
C91 C92 1.496(12)
C91 H91A 0.9700
C91 H91B 0.9700
C92 H92A 0.9600
C92 H92B 0.9600
C92 H92C 0.9600
C93 C94 1.528(13)
C93 H93A 0.9700
C93 H93B 0.9700
C94 C95 1.491(12)
C94 H94A 0.9700
C94 H94B 0.9700
C95 C96 1.485(13)
C95 H95A 0.9700
C95 H95B 0.9700
C96 H96A 0.9600
C96 H96B 0.9600
C96 H96C 0.9600

loop_
_platon_squeeze_void_nr
_platon_squeeze_void_average_x
_platon_squeeze_void_average_y
_platon_squeeze_void_average_z
_platon_squeeze_void_volume
_platon_squeeze_void_count_electrons
_platon_squeeze_void_content
1 -0.024 0.000 0.500 356 136 ' '
2 0.225 0.393 0.329 9 3 ' '
3 0.500 0.500 1.000 349 157 ' '
4 0.775 0.607 0.671 9 2 ' '
